data_1506010
loop_
_publ_author_name
'Korendovych, Ivan V.'
'Cho, Mimi'
'Butler, Phillip L.'
'Staples, Richard J.'
'Rybak-Akimova, Elena V'

_publ_section_title
;
 Anion binding to monotopic and ditopic macrocyclic amides.
;
_journal_issue 15
_journal_name_full 'Organic letters'
_journal_page_first 3171
_journal_page_last 3174
_journal_paper_doi 10.1021/ol060786r
_journal_volume 8
_journal_year 2006
_chemical_formula_moiety 'C26 H38 N10 O4, 4(C2 H6 O S)'
_chemical_formula_sum 'C34 H62 N10 O8 S4'
_chemical_formula_weight 867.18
_chemical_name_systematic
; 
 ? 
;
_space_group_IT_number 2
_symmetry_cell_setting triclinic
_symmetry_space_group_name_Hall '-P 1'
_symmetry_space_group_name_H-M 'P -1'
_atom_sites_solution_hydrogens geom
_atom_sites_solution_primary direct
_atom_sites_solution_secondary difmap
_audit_creation_method SHELXL-97
_cell_angle_alpha 65.7600(10)
_cell_angle_beta 88.0310(10)
_cell_angle_gamma 78.3450(10)
_cell_formula_units_Z 1
_cell_length_a 10.2709(6)
_cell_length_b 10.8236(6)
_cell_length_c 11.1705(7)
_cell_measurement_temperature 213(2)
_cell_volume 1107.33(11)
_computing_cell_refinement 'Bruker SMART'
_computing_data_collection 'Bruker SMART'
_computing_data_reduction 'Bruker SAINT'
_computing_molecular_graphics 'Bruker SHELXTL'
_computing_publication_material 'Bruker SHELXTL'
_computing_structure_refinement 'SHELXL-97 (Sheldrick, 1997)'
_computing_structure_solution 'SHELXS-97 (Sheldrick, 1990)'
_diffrn_ambient_temperature 213(2)
_diffrn_measured_fraction_theta_full 0.985
_diffrn_measured_fraction_theta_max 0.857
_diffrn_measurement_device_type 'CCD area detector'
_diffrn_measurement_method 'omega scans'
_diffrn_radiation_monochromator graphite
_diffrn_radiation_source 'fine-focus sealed tube'
_diffrn_radiation_type MoK\a
_diffrn_radiation_wavelength 0.71073
_diffrn_reflns_av_R_equivalents 0.0347
_diffrn_reflns_av_sigmaI/netI 0.0288
_diffrn_reflns_limit_h_max 5
_diffrn_reflns_limit_h_min -13
_diffrn_reflns_limit_k_max 14
_diffrn_reflns_limit_k_min -13
_diffrn_reflns_limit_l_max 14
_diffrn_reflns_limit_l_min -14
_diffrn_reflns_number 6943
_diffrn_reflns_theta_full 25.00
_diffrn_reflns_theta_max 27.73
_diffrn_reflns_theta_min 2.00
_exptl_absorpt_coefficient_mu 0.272
_exptl_absorpt_correction_type none
_exptl_crystal_colour colorless
_exptl_crystal_density_diffrn 1.300
_exptl_crystal_density_meas 0
_exptl_crystal_density_method 'not measured'
_exptl_crystal_description prism
_exptl_crystal_F_000 464
_exptl_crystal_size_max 0.15
_exptl_crystal_size_mid 0.15
_exptl_crystal_size_min 0.15
_refine_diff_density_max 0.381
_refine_diff_density_min -0.350
_refine_diff_density_rms 0.060
_refine_ls_extinction_method none
_refine_ls_goodness_of_fit_ref 1.167
_refine_ls_hydrogen_treatment mixed
_refine_ls_matrix_type full
_refine_ls_number_parameters 377
_refine_ls_number_reflns 4465
_refine_ls_number_restraints 0
_refine_ls_restrained_S_all 1.167
_refine_ls_R_factor_all 0.0511
_refine_ls_R_factor_gt 0.0425
_refine_ls_shift/su_max 0.000
_refine_ls_shift/su_mean 0.000
_refine_ls_structure_factor_coef Fsqd
_refine_ls_weighting_details 'calc w=1/[\s^2^(Fo^2^)+(0.0243P)^2^+1.1564P] where P=(Fo^2^+2Fc^2^)/3'
_refine_ls_weighting_scheme calc
_refine_ls_wR_factor_gt 0.1127
_refine_ls_wR_factor_ref 0.1157
_reflns_number_gt 3902
_reflns_number_total 4465
_reflns_threshold_expression >2sigma(I)
_cod_data_source_file ol060786rsi20060331_091614.cif
_cod_data_source_block IV
_cod_database_code 1506010

loop_
_symmetry_equiv_pos_as_xyz
'x, y, z'
'-x, -y, -z'

loop_
_atom_site_label
_atom_site_type_symbol
_atom_site_fract_x
_atom_site_fract_y
_atom_site_fract_z
_atom_site_U_iso_or_equiv
_atom_site_adp_type
_atom_site_occupancy
_atom_site_symmetry_multiplicity
_atom_site_calc_flag
S1 S 0.89690(6) 0.30833(7) 0.39806(6) 0.03929(17) Uani 1 1 d
O1 O 0.30531(16) 0.33343(19) 0.20522(16) 0.0377(4) Uani 1 1 d
N1 N 0.60917(18) 0.32567(18) 0.04679(17) 0.0259(4) Uani 1 1 d
C1 C 0.4229(2) 0.3347(2) 0.1837(2) 0.0274(4) Uani 1 1 d
O1S O 0.80350(19) 0.3488(2) 0.28163(18) 0.0522(5) Uani 1 1 d
C1S C 0.8103(3) 0.3793(3) 0.5039(3) 0.0425(6) Uani 1 1 d
H1S3 H 0.785(3) 0.476(3) 0.456(3) 0.044(8) Uiso 1 1 d
H1S2 H 0.870(3) 0.358(3) 0.573(3) 0.050(8) Uiso 1 1 d
H1S1 H 0.735(3) 0.337(3) 0.533(3) 0.056(9) Uiso 1 1 d
S2 S 0.15565(7) 0.14476(7) 0.70986(7) 0.04425(18) Uani 1 1 d
N2 N 0.5117(2) 0.3353(2) 0.26725(18) 0.0301(4) Uani 1 1 d
H2 H 0.585(3) 0.336(2) 0.248(2) 0.019(6) Uiso 1 1 d
O2 O 0.86783(18) 0.2832(2) -0.15886(17) 0.0457(5) Uani 1 1 d
C2 C 0.4786(2) 0.3346(2) 0.0571(2) 0.0256(4) Uani 1 1 d
C2S C 1.0138(3) 0.4192(4) 0.3456(3) 0.0557(8) Uani 1 1 d
H2S2 H 1.063(4) 0.396(4) 0.286(4) 0.068(10) Uiso 1 1 d
H2S1 H 1.067(3) 0.404(3) 0.421(3) 0.066(10) Uiso 1 1 d
H2S3 H 0.964(4) 0.514(4) 0.301(4) 0.081(12) Uiso 1 1 d
O2S O 0.2254(2) 0.26371(19) 0.65017(19) 0.0515(5) Uani 1 1 d
N3 N 0.8707(2) 0.3242(2) 0.0236(2) 0.0335(4) Uani 1 1 d
H3 H 0.829(3) 0.338(3) 0.078(3) 0.031(7) Uiso 1 1 d
C3 C 0.3944(2) 0.3427(2) -0.0415(2) 0.0308(5) Uani 1 1 d
H3A H 0.308(3) 0.352(2) -0.031(2) 0.026(6) Uiso 1 1 d
C3S C 0.2284(4) 0.0223(4) 0.6454(5) 0.0636(9) Uani 1 1 d
H3S1 H 0.324(4) 0.006(3) 0.656(3) 0.066(10) Uiso 1 1 d
H3S3 H 0.205(4) 0.067(4) 0.556(4) 0.083(13) Uiso 1 1 d
H3S2 H 0.195(4) -0.060(4) 0.686(4) 0.086(13) Uiso 1 1 d
N4 N 0.5330(2) 0.1882(2) 0.63075(18) 0.0307(4) Uani 1 1 d
H4 H 0.451(3) 0.210(3) 0.643(3) 0.036(7) Uiso 1 1 d
C4 C 0.4497(3) 0.3379(2) -0.1543(2) 0.0343(5) Uani 1 1 d
H4A H 0.395(3) 0.341(3) -0.221(3) 0.042(7) Uiso 1 1 d
C4S C 0.2255(4) 0.0484(4) 0.8731(3) 0.0587(8) Uani 1 1 d
H4S1 H 0.319(4) 0.024(4) 0.869(4) 0.076(12) Uiso 1 1 d
H4S2 H 0.186(4) -0.027(4) 0.912(4) 0.075(11) Uiso 1 1 d
H4S3 H 0.205(4) 0.111(5) 0.913(4) 0.095(14) Uiso 1 1 d
N5 N 1.20825(19) 0.1121(2) 0.15295(19) 0.0316(4) Uani 1 1 d
H5 H 1.234(3) 0.171(3) 0.173(2) 0.034(7) Uiso 1 1 d
C5 C 0.5849(2) 0.3269(2) -0.1658(2) 0.0313(5) Uani 1 1 d
H5A H 0.626(3) 0.323(3) -0.240(3) 0.035(7) Uiso 1 1 d
C6 C 0.6611(2) 0.3225(2) -0.0636(2) 0.0268(4) Uani 1 1 d
C7 C 0.8097(2) 0.3091(2) -0.0717(2) 0.0308(5) Uani 1 1 d
C8 C 1.0143(2) 0.2941(3) 0.0422(2) 0.0348(5) Uani 1 1 d
H8A H 1.038(3) 0.361(3) 0.070(3) 0.039(7) Uiso 1 1 d
H8B H 1.053(3) 0.308(3) -0.041(3) 0.038(7) Uiso 1 1 d
C9 C 1.0640(2) 0.1461(3) 0.1395(2) 0.0349(5) Uani 1 1 d
H9B H 1.033(3) 0.084(3) 0.111(3) 0.040(7) Uiso 1 1 d
H9A H 1.023(3) 0.132(3) 0.224(3) 0.039(7) Uiso 1 1 d
C10 C 1.2593(2) -0.0263(3) 0.2526(2) 0.0353(5) Uani 1 1 d
H10B H 1.228(3) -0.093(3) 0.227(3) 0.039(7) Uiso 1 1 d
H10A H 1.222(3) -0.040(3) 0.337(3) 0.036(7) Uiso 1 1 d
C11 C 0.4813(3) 0.3295(2) 0.3967(2) 0.0316(5) Uani 1 1 d
H11B H 0.516(3) 0.403(3) 0.408(2) 0.034(6) Uiso 1 1 d
H11A H 0.390(3) 0.350(3) 0.400(2) 0.031(6) Uiso 1 1 d
C12 C 0.5433(3) 0.1887(2) 0.5005(2) 0.0308(5) Uani 1 1 d
H12B H 0.635(3) 0.168(2) 0.485(2) 0.026(6) Uiso 1 1 d
H12A H 0.501(3) 0.118(3) 0.493(2) 0.035(7) Uiso 1 1 d
C13 C 0.5902(2) 0.0536(2) 0.7358(2) 0.0333(5) Uani 1 1 d
H13A H 0.563(2) -0.026(3) 0.725(2) 0.030(6) Uiso 1 1 d
H13B H 0.553(3) 0.053(3) 0.818(3) 0.043(7) Uiso 1 1 d

loop_
_atom_site_aniso_label
_atom_site_aniso_U_11
_atom_site_aniso_U_22
_atom_site_aniso_U_33
_atom_site_aniso_U_23
_atom_site_aniso_U_13
_atom_site_aniso_U_12
S1 0.0374(4) 0.0439(3) 0.0416(3) -0.0220(3) -0.0026(3) -0.0089(3)
O1 0.0265(9) 0.0530(10) 0.0426(9) -0.0272(8) 0.0061(7) -0.0122(7)
N1 0.0264(10) 0.0249(8) 0.0261(9) -0.0109(7) -0.0005(7) -0.0034(7)
C1 0.0294(12) 0.0245(10) 0.0289(11) -0.0115(9) 0.0003(8) -0.0054(9)
O1S 0.0389(11) 0.0895(15) 0.0449(10) -0.0410(11) 0.0017(8) -0.0199(10)
C1S 0.0469(17) 0.0513(17) 0.0362(14) -0.0215(12) 0.0013(12) -0.0174(13)
S2 0.0318(3) 0.0454(4) 0.0579(4) -0.0257(3) 0.0048(3) -0.0037(3)
N2 0.0221(10) 0.0413(11) 0.0293(10) -0.0172(8) 0.0025(8) -0.0061(8)
O2 0.0348(10) 0.0687(13) 0.0434(10) -0.0339(9) 0.0107(8) -0.0100(9)
C2 0.0263(11) 0.0224(10) 0.0273(10) -0.0097(8) -0.0002(8) -0.0046(8)
C2S 0.0442(18) 0.082(3) 0.0523(18) -0.0320(18) 0.0073(14) -0.0291(17)
O2S 0.0529(12) 0.0392(10) 0.0556(12) -0.0144(9) 0.0061(9) -0.0065(9)
N3 0.0227(10) 0.0449(12) 0.0330(10) -0.0185(9) 0.0014(8) -0.0016(8)
C3 0.0250(12) 0.0335(12) 0.0336(12) -0.0127(9) -0.0011(9) -0.0075(9)
C3S 0.055(2) 0.071(2) 0.088(3) -0.055(2) 0.0127(19) -0.0169(18)
N4 0.0299(11) 0.0333(10) 0.0270(9) -0.0129(8) 0.0003(8) -0.0015(8)
C4 0.0385(14) 0.0359(12) 0.0287(11) -0.0132(10) -0.0067(10) -0.0073(10)
C4S 0.069(2) 0.0529(19) 0.0520(18) -0.0154(15) 0.0086(16) -0.0215(17)
N5 0.0240(10) 0.0319(10) 0.0359(10) -0.0102(8) -0.0017(8) -0.0066(8)
C5 0.0362(13) 0.0327(11) 0.0252(11) -0.0128(9) 0.0001(9) -0.0055(9)
C6 0.0273(11) 0.0243(10) 0.0267(10) -0.0098(8) 0.0006(8) -0.0020(8)
C7 0.0284(12) 0.0325(11) 0.0294(11) -0.0116(9) 0.0017(9) -0.0040(9)
C8 0.0247(12) 0.0392(13) 0.0364(13) -0.0121(11) 0.0004(9) -0.0056(10)
C9 0.0258(12) 0.0392(13) 0.0366(13) -0.0111(10) 0.0010(9) -0.0096(10)
C10 0.0318(13) 0.0340(12) 0.0355(13) -0.0087(10) 0.0002(10) -0.0087(10)
C11 0.0303(13) 0.0368(12) 0.0287(11) -0.0166(10) 0.0002(9) -0.0021(10)
C12 0.0324(13) 0.0314(12) 0.0314(11) -0.0167(9) 0.0021(9) -0.0046(10)
C13 0.0285(12) 0.0345(12) 0.0317(12) -0.0094(10) -0.0003(9) -0.0039(9)

loop_
_atom_type_symbol
_atom_type_description
_atom_type_scat_dispersion_real
_atom_type_scat_dispersion_imag
_atom_type_scat_source
C C 0.0033 0.0016 'International Tables Vol C Tables 4.2.6.8 and 6.1.1.4'
H H 0.0000 0.0000 'International Tables Vol C Tables 4.2.6.8 and 6.1.1.4'
N N 0.0061 0.0033 'International Tables Vol C Tables 4.2.6.8 and 6.1.1.4'
O O 0.0106 0.0060 'International Tables Vol C Tables 4.2.6.8 and 6.1.1.4'
S S 0.1246 0.1234 'International Tables Vol C Tables 4.2.6.8 and 6.1.1.4'

loop_
_geom_angle_atom_site_label_1
_geom_angle_atom_site_label_2
_geom_angle_atom_site_label_3
_geom_angle
_geom_angle_site_symmetry_1
_geom_angle_site_symmetry_3
O1S S1 C1S 106.78(13) . .
O1S S1 C2S 106.72(15) . .
C1S S1 C2S 97.30(16) . .
C2 N1 C6 117.93(18) . .
O1 C1 N2 124.3(2) . .
O1 C1 C2 121.33(19) . .
N2 C1 C2 114.38(19) . .
S1 C1S H1S3 108.3(17) . .
S1 C1S H1S2 106.4(19) . .
H1S3 C1S H1S2 111(2) . .
S1 C1S H1S1 107.7(18) . .
H1S3 C1S H1S1 112(3) . .
H1S2 C1S H1S1 112(3) . .
O2S S2 C4S 105.94(15) . .
O2S S2 C3S 106.08(16) . .
C4S S2 C3S 97.2(2) . .
C1 N2 C11 123.6(2) . .
C1 N2 H2 119.9(17) . .
C11 N2 H2 116.5(17) . .
N1 C2 C3 123.1(2) . .
N1 C2 C1 116.93(18) . .
C3 C2 C1 120.0(2) . .
S1 C2S H2S2 106(2) . .
S1 C2S H2S1 108(2) . .
H2S2 C2S H2S1 112(3) . .
S1 C2S H2S3 108(2) . .
H2S2 C2S H2S3 109(3) . .
H2S1 C2S H2S3 114(3) . .
C7 N3 C8 122.2(2) . .
C7 N3 H3 120(2) . .
C8 N3 H3 117(2) . .
C4 C3 C2 118.3(2) . .
C4 C3 H3A 122.1(15) . .
C2 C3 H3A 119.6(15) . .
S2 C3S H3S1 109(2) . .
S2 C3S H3S3 104(3) . .
H3S1 C3S H3S3 108(3) . .
S2 C3S H3S2 111(2) . .
H3S1 C3S H3S2 113(3) . .
H3S3 C3S H3S2 112(3) . .
C12 N4 C13 113.19(19) . .
C12 N4 H4 108.2(18) . .
C13 N4 H4 109.0(18) . .
C5 C4 C3 119.3(2) . .
C5 C4 H4A 121.0(17) . .
C3 C4 H4A 119.6(17) . .
S2 C4S H4S1 108(2) . .
S2 C4S H4S2 108(2) . .
H4S1 C4S H4S2 114(3) . .
S2 C4S H4S3 104(3) . .
H4S1 C4S H4S3 110(3) . .
H4S2 C4S H4S3 113(3) . .
C9 N5 C10 112.52(19) . .
C9 N5 H5 108.0(18) . .
C10 N5 H5 109.7(18) . .
C4 C5 C6 118.6(2) . .
C4 C5 H5A 122.2(16) . .
C6 C5 H5A 119.3(16) . .
N1 C6 C5 122.8(2) . .
N1 C6 C7 116.88(18) . .
C5 C6 C7 120.29(19) . .
O2 C7 N3 123.9(2) . .
O2 C7 C6 121.0(2) . .
N3 C7 C6 115.11(19) . .
N3 C8 C9 110.5(2) . .
N3 C8 H8A 107.3(16) . .
C9 C8 H8A 112.9(16) . .
N3 C8 H8B 109.2(16) . .
C9 C8 H8B 109.2(16) . .
H8A C8 H8B 108(2) . .
N5 C9 C8 111.02(19) . .
N5 C9 H9B 109.0(16) . .
C8 C9 H9B 110.0(16) . .
N5 C9 H9A 112.6(15) . .
C8 C9 H9A 109.1(15) . .
H9B C9 H9A 105(2) . .
N5 C10 C13 109.79(19) . 2_756
N5 C10 H10B 108.2(15) . .
C13 C10 H10B 111.2(16) 2_756 .
N5 C10 H10A 111.9(15) . .
C13 C10 H10A 110.9(16) 2_756 .
H10B C10 H10A 105(2) . .
N2 C11 C12 109.96(19) . .
N2 C11 H11B 108.8(14) . .
C12 C11 H11B 110.8(15) . .
N2 C11 H11A 107.8(15) . .
C12 C11 H11A 112.4(15) . .
H11B C11 H11A 107(2) . .
N4 C12 C11 110.72(18) . .
N4 C12 H12B 108.1(14) . .
C11 C12 H12B 108.6(14) . .
N4 C12 H12A 111.7(15) . .
C11 C12 H12A 109.6(15) . .
H12B C12 H12A 108(2) . .
N4 C13 C10 112.4(2) . 2_756
N4 C13 H13A 112.7(14) . .
C10 C13 H13A 108.6(14) 2_756 .
N4 C13 H13B 107.2(16) . .
C10 C13 H13B 110.1(16) 2_756 .
H13A C13 H13B 106(2) . .

loop_
_geom_bond_atom_site_label_1
_geom_bond_atom_site_label_2
_geom_bond_distance
_geom_bond_site_symmetry_2
S1 O1S 1.5006(19) .
S1 C1S 1.781(3) .
S1 C2S 1.784(3) .
O1 C1 1.225(3) .
N1 C2 1.330(3) .
N1 C6 1.338(3) .
C1 N2 1.330(3) .
C1 C2 1.507(3) .
C1S H1S3 0.94(3) .
C1S H1S2 0.92(3) .
C1S H1S1 0.95(3) .
S2 O2S 1.500(2) .
S2 C4S 1.775(4) .
S2 C3S 1.783(3) .
N2 C11 1.447(3) .
N2 H2 0.78(2) .
O2 C7 1.225(3) .
C2 C3 1.388(3) .
C2S H2S2 0.91(4) .
C2S H2S1 0.96(4) .
C2S H2S3 0.97(4) .
N3 C7 1.336(3) .
N3 C8 1.448(3) .
N3 H3 0.78(3) .
C3 C4 1.380(3) .
C3 H3A 0.89(3) .
C3S H3S1 0.96(4) .
C3S H3S3 0.93(4) .
C3S H3S2 0.95(4) .
N4 C12 1.453(3) .
N4 C13 1.463(3) .
N4 H4 0.85(3) .
C4 C5 1.375(3) .
C4 H4A 0.94(3) .
C4S H4S1 0.95(4) .
C4S H4S2 0.92(4) .
C4S H4S3 0.94(4) .
N5 C9 1.450(3) .
N5 C10 1.453(3) .
N5 H5 0.84(3) .
C5 C6 1.385(3) .
C5 H5A 0.93(3) .
C6 C7 1.507(3) .
C8 C9 1.512(3) .
C8 H8A 0.97(3) .
C8 H8B 0.96(3) .
C9 H9B 0.96(3) .
C9 H9A 0.99(3) .
C10 C13 1.513(3) 2_756
C10 H10B 0.99(3) .
C10 H10A 0.97(3) .
C11 C12 1.510(3) .
C11 H11B 0.99(3) .
C11 H11A 0.92(3) .
C12 H12B 0.95(3) .
C12 H12A 0.98(3) .
C13 C10 1.513(3) 2_756
C13 H13A 1.01(2) .
C13 H13B 0.98(3) .

loop_
_geom_hbond_atom_site_label_D
_geom_hbond_atom_site_label_H
_geom_hbond_atom_site_label_A
_geom_hbond_distance_DH
_geom_hbond_distance_HA
_geom_hbond_distance_DA
_geom_hbond_angle_DHA
_geom_hbond_site_symmetry_A
N2 H2 O1S 0.78(2) 2.33(3) 3.043(3) 154(2) .
N3 H3 O1S 0.78(3) 2.33(3) 3.045(3) 154(3) .
N4 H4 O2S 0.85(3) 2.28(3) 3.123(3) 171(2) .
N5 H5 O1 0.84(3) 2.20(3) 3.037(3) 175(2) 1_655

loop_
_geom_torsion_atom_site_label_1
_geom_torsion_atom_site_label_2
_geom_torsion_atom_site_label_3
_geom_torsion_atom_site_label_4
_geom_torsion
_geom_torsion_site_symmetry_4
O1 C1 N2 C11 2.2(4) .
C2 C1 N2 C11 -177.27(19) .
C6 N1 C2 C3 -0.9(3) .
C6 N1 C2 C1 178.64(18) .
O1 C1 C2 N1 -175.1(2) .
N2 C1 C2 N1 4.4(3) .
O1 C1 C2 C3 4.4(3) .
N2 C1 C2 C3 -176.0(2) .
N1 C2 C3 C4 1.6(3) .
C1 C2 C3 C4 -178.0(2) .
C2 C3 C4 C5 -0.7(3) .
C3 C4 C5 C6 -0.7(3) .
C2 N1 C6 C5 -0.6(3) .
C2 N1 C6 C7 -178.68(18) .
C4 C5 C6 N1 1.4(3) .
C4 C5 C6 C7 179.4(2) .
C8 N3 C7 O2 -7.9(4) .
C8 N3 C7 C6 170.5(2) .
N1 C6 C7 O2 168.1(2) .
C5 C6 C7 O2 -10.0(3) .
N1 C6 C7 N3 -10.3(3) .
C5 C6 C7 N3 171.6(2) .
C7 N3 C8 C9 -92.4(3) .
C10 N5 C9 C8 175.9(2) .
N3 C8 C9 N5 176.5(2) .
C9 N5 C10 C13 -178.5(2) 2_756
C1 N2 C11 C12 107.4(3) .
C13 N4 C12 C11 179.3(2) .
N2 C11 C12 N4 170.5(2) .
C12 N4 C13 C10 77.7(3) 2_756
